data_2237170
loop_
_publ_author_name
'Takase, Tsugiko'
'Mun, Bisa'
'Oyama, Dai'

_publ_section_title
;
 <i>cis</i>-Bis(2,2'-bipyridine-\k^2^<i>N</i>,<i>N</i>')carbonylchloridoruthenium(II)
 hexafluoridophosphate
;
_journal_coeditor_code IS5220
_journal_issue 1
_journal_name_full 'Acta Crystallographica Section E'
_journal_page_first m1
_journal_page_last m2
_journal_paper_doi 10.1107/S1600536812048246
_journal_volume 69
_journal_year 2013
_chemical_formula_iupac '[Ru Cl (C10 H8 N2)2 (C O)], P F6'
_chemical_formula_moiety 'C21 H16 Cl N4 O Ru +, F6 P -'
_chemical_formula_sum 'C21 H16 Cl F6 N4 O P Ru'
_chemical_formula_weight 621.87
_chemical_name_systematic
;
<i>cis</i>-Bis(2,2'-bipyridine-
\k^2^<i>N</i>,<i>N</i>')carbonylchloridoruthenium(II)
hexafluoridophosphate
;
_space_group_IT_number 19
_symmetry_cell_setting orthorhombic
_symmetry_space_group_name_Hall 'P 2ac 2ab'
_symmetry_space_group_name_H-M 'P 21 21 21'
_cell_angle_alpha 90.0000
_cell_angle_beta 90.0000
_cell_angle_gamma 90.0000
_cell_formula_units_Z 4
_cell_length_a 10.882(5)
_cell_length_b 12.063(5)
_cell_length_c 17.410(7)
_cell_measurement_reflns_used 6659
_cell_measurement_temperature 93.0(10)
_cell_measurement_theta_max 27.4
_cell_measurement_theta_min 3.4
_cell_volume 2285.4(17)
_computing_cell_refinement
;
<i>CrystalClear-SM</i> (Rigaku, 2009)
;
_computing_data_collection
;
<i>CrystalClear-SM</i> (Rigaku, 2009)
;
_computing_data_reduction
;
<i>CrystalClear-SM</i> (Rigaku, 2009)
;
_computing_molecular_graphics
;
<i>ORTEP-3 for Windows</i> (Farrugia, 2012)
;
_computing_publication_material
;
<i>CrystalStructure</i> (Rigaku, 2006)
;
_computing_structure_refinement
;
<i>SHELXL97</i> (Sheldrick, 2008)
;
_computing_structure_solution
;
<i>SIR97</i> (Altomare <i>et al.</i>, 1999)
;
_diffrn_ambient_temperature 93.0(10)
_diffrn_detector_area_resol_mean 7.31
_diffrn_measured_fraction_theta_full 0.995
_diffrn_measured_fraction_theta_max 0.995
_diffrn_measurement_device_type 'Rigaku Saturn'
_diffrn_measurement_method \w
_diffrn_radiation_type 'Mo K\a'
_diffrn_radiation_wavelength 0.71075
_diffrn_reflns_av_R_equivalents 0.045
_diffrn_reflns_limit_h_max 14
_diffrn_reflns_limit_h_min -14
_diffrn_reflns_limit_k_max 15
_diffrn_reflns_limit_k_min -15
_diffrn_reflns_limit_l_max 22
_diffrn_reflns_limit_l_min -22
_diffrn_reflns_number 22875
_diffrn_reflns_theta_full 27.42
_diffrn_reflns_theta_max 27.42
_exptl_absorpt_coefficient_mu 0.945
_exptl_absorpt_correction_T_max 0.981
_exptl_absorpt_correction_T_min 0.897
_exptl_absorpt_correction_type multi-scan
_exptl_absorpt_process_details '(<i>REQAB</i>; Jacobson, 1998)'
_exptl_crystal_colour orange
_exptl_crystal_density_diffrn 1.807
_exptl_crystal_density_method 'not measured'
_exptl_crystal_description block
_exptl_crystal_F_000 1232.00
_exptl_crystal_size_max 0.20
_exptl_crystal_size_mid 0.10
_exptl_crystal_size_min 0.02
_refine_diff_density_max 1.37
_refine_diff_density_min -1.28
_refine_ls_abs_structure_details 'Flack (1983), 2249 Friedel pairs'
_refine_ls_abs_structure_Flack 0.22(4)
_refine_ls_extinction_method none
_refine_ls_goodness_of_fit_ref 1.083
_refine_ls_hydrogen_treatment constr
_refine_ls_number_parameters 330
_refine_ls_number_reflns 5177
_refine_ls_R_factor_gt 0.0319
_refine_ls_shift/su_max 0.0010
_refine_ls_structure_factor_coef Fsqd
_refine_ls_weighting_details 'w = 1/[\s^2^(Fo^2^)+(0.0116P)^2^+2.2808P] where P=(Fo^2^+2Fc^2^)/3'
_refine_ls_weighting_scheme calc
_refine_ls_wR_factor_ref 0.0618
_reflns_number_gt 4689
_reflns_number_total 5177
_reflns_threshold_expression F^2^>2\s(F^2^)
_cod_data_source_file is5220.cif
_cod_data_source_block I
_cod_original_cell_volume 2285.2(17)
_cod_original_formula_sum 'C21 H16 Cl F6 N4 O P Ru '
_cod_database_code 2237170
_cod_database_fobs_code 2237170

loop_
_symmetry_equiv_pos_site_id
_symmetry_equiv_pos_as_xyz
1 +X,+Y,+Z
2 1/2+X,1/2-Y,-Z
3 -X,1/2+Y,1/2-Z
4 1/2-X,-Y,1/2+Z

loop_
_atom_site_type_symbol
_atom_site_label
_atom_site_fract_x
_atom_site_fract_y
_atom_site_fract_z
_atom_site_U_iso_or_equiv
_atom_site_adp_type
_atom_site_calc_flag
_atom_site_refinement_flags
_atom_site_occupancy
_atom_site_symmetry_multiplicity
Ru Ru1 0.02797(3) 0.23729(2) 0.135509(15) 0.01786(6) Uani d . 1.00 1
Cl Cl1 -0.09514(14) 0.07702(15) 0.13630(11) 0.0212(5) Uani d P 0.721(6) 1
Cl Cl2 0.1924(6) 0.1234(4) 0.1216(3) 0.0179(16) Uiso d P 0.279(6) 1
P P1 0.43909(9) 0.30250(7) 0.35040(5) 0.0207(2) Uani d . 1.00 1
F F1 0.3130(2) 0.35010(18) 0.38378(14) 0.0404(6) Uani d . 1.00 1
F F2 0.56516(17) 0.25391(18) 0.31614(11) 0.0265(4) Uani d . 1.00 1
F F3 0.4530(2) 0.41078(15) 0.29742(11) 0.0267(4) Uani d . 1.00 1
F F4 0.5138(2) 0.36277(16) 0.41762(12) 0.0366(6) Uani d . 1.00 1
F F5 0.4261(2) 0.19318(16) 0.40319(12) 0.0366(6) Uani d . 1.00 1
F F6 0.36435(17) 0.24099(19) 0.28323(11) 0.0254(4) Uani d . 1.00 1
O O1 0.2506(4) 0.0882(3) 0.1258(2) 0.0295(10) Uani d P 0.721(6) 1
O O2 -0.1251(10) 0.0222(11) 0.1282(6) 0.027(2) Uiso d P 0.279(6) 1
N N1 0.1347(2) 0.3805(2) 0.12773(18) 0.0172(6) Uani d . 1.00 1
N N2 0.0354(2) 0.2586(2) 0.01763(13) 0.0158(5) Uani d . 1.00 1
N N3 0.0041(2) 0.2422(2) 0.25340(14) 0.0159(5) Uani d . 1.00 1
N N4 -0.1287(2) 0.3405(2) 0.14489(17) 0.0168(6) Uani d . 1.00 1
C C1 0.1837(3) 0.4363(3) 0.1868(2) 0.0207(7) Uani d . 1.00 1
C C2 0.2568(3) 0.5285(3) 0.1763(2) 0.0226(8) Uani d . 1.00 1
C C3 0.2804(3) 0.5650(2) 0.1025(2) 0.0230(8) Uani d . 1.00 1
C C4 0.2297(3) 0.5082(2) 0.0408(2) 0.0200(7) Uani d . 1.00 1
C C5 0.1558(3) 0.4162(2) 0.05464(19) 0.0153(7) Uani d . 1.00 1
C C6 0.0964(3) 0.3508(2) -0.00646(19) 0.0163(7) Uani d . 1.00 1
C C7 0.0989(3) 0.3809(2) -0.0836(2) 0.0183(7) Uani d . 1.00 1
C C8 0.0351(3) 0.3163(2) -0.1360(2) 0.0220(6) Uani d . 1.00 1
C C9 -0.0250(3) 0.2223(2) -0.11146(18) 0.0203(6) Uani d . 1.00 1
C C10 -0.0236(3) 0.1960(2) -0.03456(19) 0.0203(7) Uani d . 1.00 1
C C11 0.0752(3) 0.1916(2) 0.3056(2) 0.0255(8) Uani d . 1.00 1
C C12 0.0524(3) 0.1979(2) 0.3838(2) 0.0251(8) Uani d . 1.00 1
C C13 -0.0466(3) 0.2590(3) 0.40917(18) 0.0266(7) Uani d . 1.00 1
C C14 -0.1208(3) 0.3123(2) 0.3563(2) 0.0240(7) Uani d . 1.00 1
C C15 -0.0943(3) 0.3029(2) 0.27831(19) 0.0159(7) Uani d . 1.00 1
C C16 -0.1674(3) 0.3575(2) 0.2178(2) 0.0159(7) Uani d . 1.00 1
C C17 -0.2693(3) 0.4242(2) 0.2327(2) 0.0186(7) Uani d . 1.00 1
C C18 -0.3292(3) 0.4755(2) 0.1729(2) 0.0215(8) Uani d . 1.00 1
C C19 -0.2875(3) 0.4598(3) 0.0984(2) 0.0238(8) Uani d . 1.00 1
C C20 -0.1878(3) 0.3906(3) 0.0875(2) 0.0218(8) Uani d . 1.00 1
C C21 0.1713(8) 0.1488(6) 0.1328(5) 0.0264(19) Uani d P 0.721(6) 1
C C22 -0.080(2) 0.1111(17) 0.1316(15) 0.033(6) Uiso d P 0.279(6) 1
H H1 0.1674 0.4116 0.2376 0.025 Uiso c R 1.00 1
H H2 0.2905 0.5664 0.2193 0.027 Uiso c R 1.00 1
H H3 0.3307 0.6282 0.0940 0.028 Uiso c R 1.00 1
H H4 0.2453 0.5319 -0.0103 0.024 Uiso c R 1.00 1
H H5 0.1434 0.4444 -0.1000 0.022 Uiso c R 1.00 1
H H6 0.0328 0.3368 -0.1887 0.026 Uiso c R 1.00 1
H H7 -0.0668 0.1761 -0.1471 0.024 Uiso c R 1.00 1
H H8 -0.0658 0.1315 -0.0178 0.024 Uiso c R 1.00 1
H H9 0.1439 0.1499 0.2884 0.031 Uiso c R 1.00 1
H H10 0.1042 0.1606 0.4193 0.030 Uiso c R 1.00 1
H H11 -0.0637 0.2646 0.4626 0.032 Uiso c R 1.00 1
H H12 -0.1893 0.3548 0.3730 0.029 Uiso c R 1.00 1
H H13 -0.2971 0.4342 0.2840 0.022 Uiso c R 1.00 1
H H14 -0.3986 0.5212 0.1826 0.026 Uiso c R 1.00 1
H H15 -0.3262 0.4956 0.0562 0.029 Uiso c R 1.00 1
H H16 -0.1601 0.3781 0.0365 0.026 Uiso c R 1.00 1

loop_
_atom_site_aniso_label
_atom_site_aniso_U_11
_atom_site_aniso_U_22
_atom_site_aniso_U_33
_atom_site_aniso_U_12
_atom_site_aniso_U_13
_atom_site_aniso_U_23
Ru1 0.02530(13) 0.01498(11) 0.01331(11) 0.00333(12) 0.00509(12) 0.00234(11)
Cl1 0.0230(7) 0.0190(11) 0.0215(7) -0.0062(6) -0.0010(6) 0.0016(7)
P1 0.0266(5) 0.0181(4) 0.0175(5) -0.0013(3) 0.0036(3) -0.0010(3)
F1 0.0323(13) 0.0377(13) 0.0512(18) -0.0069(10) 0.0251(11) -0.0185(11)
F2 0.0229(10) 0.0255(10) 0.0311(10) 0.0082(10) -0.0030(8) 0.0033(10)
F3 0.0298(13) 0.0196(9) 0.0306(12) 0.0037(9) 0.0006(9) 0.0086(8)
F4 0.0600(17) 0.0284(10) 0.0215(11) -0.0152(11) -0.0104(11) -0.0022(8)
F5 0.0713(19) 0.0218(10) 0.0167(11) -0.0173(11) 0.0028(11) 0.0042(8)
F6 0.0251(10) 0.0268(11) 0.0244(10) -0.0022(10) -0.0034(8) -0.0066(9)
O1 0.024(2) 0.026(2) 0.039(2) 0.0095(19) -0.0004(19) 0.0067(18)
N1 0.0216(15) 0.0180(13) 0.0121(15) 0.0040(11) 0.0011(13) -0.0017(12)
N2 0.0201(14) 0.0134(12) 0.0140(12) -0.0018(14) 0.0044(11) -0.0008(10)
N3 0.0141(14) 0.0190(13) 0.0147(12) -0.0027(11) 0.0012(9) 0.0025(11)
N4 0.0239(15) 0.0151(13) 0.0116(15) 0.0003(11) -0.0002(13) -0.0018(11)
C1 0.0169(19) 0.0297(19) 0.0153(18) 0.0050(15) -0.0023(14) -0.0040(15)
C2 0.026(2) 0.020(2) 0.022(2) 0.0020(16) -0.0089(16) -0.0070(15)
C3 0.024(2) 0.0150(17) 0.030(2) -0.0003(15) -0.0088(16) -0.0019(15)
C4 0.028(2) 0.0141(17) 0.0185(18) -0.0008(15) -0.0035(15) 0.0021(13)
C5 0.0173(18) 0.0134(16) 0.0152(17) 0.0017(13) -0.0033(14) -0.0012(13)
C6 0.0152(17) 0.0149(16) 0.0188(18) 0.0034(13) 0.0006(13) -0.0007(13)
C7 0.0173(18) 0.0190(17) 0.0186(18) -0.0043(14) -0.0007(14) 0.0027(13)
C8 0.0235(17) 0.0278(15) 0.0146(16) -0.0045(15) -0.0016(19) -0.0008(14)
C9 0.0211(16) 0.0213(15) 0.0186(16) -0.0009(17) -0.0008(14) -0.0059(12)
C10 0.0223(17) 0.0141(14) 0.0243(18) -0.0012(16) 0.0053(16) -0.0044(12)
C11 0.026(2) 0.0279(19) 0.0225(19) 0.0012(16) -0.0009(16) 0.0075(15)
C12 0.026(2) 0.0299(18) 0.0191(19) -0.0031(15) -0.0068(14) 0.0050(13)
C13 0.038(2) 0.0280(18) 0.0140(14) -0.0004(19) -0.0012(14) 0.0008(15)
C14 0.032(2) 0.0218(16) 0.0178(18) 0.0012(14) 0.0023(17) -0.0022(15)
C15 0.0179(17) 0.0160(15) 0.0140(16) -0.0010(13) 0.0012(13) 0.0013(12)
C16 0.0179(18) 0.0130(16) 0.0167(17) -0.0040(13) -0.0010(13) -0.0008(12)
C17 0.0165(17) 0.0177(17) 0.0216(19) -0.0022(13) 0.0038(14) -0.0015(14)
C18 0.0165(19) 0.0169(17) 0.031(2) 0.0016(15) 0.0014(16) 0.0010(15)
C19 0.021(2) 0.0210(18) 0.029(2) 0.0009(15) -0.0025(17) 0.0074(16)
C20 0.023(2) 0.0237(19) 0.0193(19) 0.0031(15) -0.0012(15) 0.0017(15)
C21 0.042(5) 0.015(3) 0.022(3) -0.008(3) -0.001(3) 0.006(3)

loop_
_atom_type_symbol
_atom_type_description
_atom_type_scat_dispersion_real
_atom_type_scat_dispersion_imag
_atom_type_scat_source
Ru Ru -1.259 0.836
;
International Tables for Crystallography
(1992, Vol. C, Tables 4.2.6.8 and 6.1.1.4)
;
C C 0.003 0.002
;
International Tables for Crystallography
(1992, Vol. C, Tables 4.2.6.8 and 6.1.1.4)
;
H H 0.000 0.000
;
International Tables for Crystallography
(1992, Vol. C, Table 6.1.1.4)
;
N N 0.006 0.003
;
International Tables for Crystallography
(1992, Vol. C, Tables 4.2.6.8 and 6.1.1.4)
;
O O 0.011 0.006
;
International Tables for Crystallography
(1992, Vol. C, Tables 4.2.6.8 and 6.1.1.4)
;
Cl Cl 0.148 0.159
;
International Tables for Crystallography
(1992, Vol. C, Tables 4.2.6.8 and 6.1.1.4)
;
P P 0.102 0.094
;
International Tables for Crystallography
(1992, Vol. C, Tables 4.2.6.8 and 6.1.1.4)
;
F F 0.017 0.010
;
International Tables for Crystallography
(1992, Vol. C, Tables 4.2.6.8 and 6.1.1.4)
;

loop_
_geom_angle_atom_site_label_1
_geom_angle_atom_site_label_2
_geom_angle_atom_site_label_3
_geom_angle
_geom_angle_publ_flag
Cl1 Ru1 N1 176.52(9) no
Cl1 Ru1 N2 97.47(8) no
Cl1 Ru1 N3 86.91(8) no
Cl1 Ru1 N4 91.41(8) no
Cl1 Ru1 C21 90.3(2) no
Cl2 Ru1 N1 93.18(18) no
Cl2 Ru1 N2 86.45(17) no
Cl2 Ru1 N3 102.85(17) no
Cl2 Ru1 N4 177.80(17) no
Cl2 Ru1 C22 90.0(6) no
N1 Ru1 N2 79.12(11) no
N1 Ru1 N3 96.35(11) no
N1 Ru1 N4 88.06(10) no
N1 Ru1 C21 90.4(2) no
N1 Ru1 C22 173.1(7) no
N2 Ru1 N3 169.95(10) no
N2 Ru1 N4 92.01(11) no
N2 Ru1 C21 90.8(2) no
N2 Ru1 C22 95.0(7) no
N3 Ru1 N4 78.80(10) no
N3 Ru1 C21 98.3(2) no
N3 Ru1 C22 88.9(7) no
N4 Ru1 C21 176.5(2) no
N4 Ru1 C22 88.6(6) no
F1 P1 F2 179.39(12) no
F1 P1 F3 89.87(11) no
F1 P1 F4 90.40(13) no
F1 P1 F5 90.64(13) no
F1 P1 F6 89.76(11) no
F2 P1 F3 90.16(11) no
F2 P1 F4 90.20(12) no
F2 P1 F5 89.32(12) no
F2 P1 F6 89.63(10) no
F3 P1 F4 90.14(10) no
F3 P1 F5 179.47(13) no
F3 P1 F6 90.31(11) no
F4 P1 F5 89.96(11) no
F4 P1 F6 179.52(12) no
F5 P1 F6 89.58(11) no
Ru1 N1 C1 126.0(2) no
Ru1 N1 C5 114.6(2) no
C1 N1 C5 119.4(2) no
Ru1 N2 C6 115.2(2) no
Ru1 N2 C10 125.6(2) no
C6 N2 C10 118.9(2) no
Ru1 N3 C11 126.0(2) no
Ru1 N3 C15 115.3(2) no
C11 N3 C15 118.7(2) no
Ru1 N4 C16 114.4(2) no
Ru1 N4 C20 126.7(2) no
C16 N4 C20 118.9(2) no
N1 C1 C2 122.3(3) no
C1 C2 C3 119.1(3) no
C2 C3 C4 119.3(3) no
C3 C4 C5 119.3(3) no
N1 C5 C4 120.7(3) no
N1 C5 C6 115.5(2) no
C4 C5 C6 123.7(3) no
N2 C6 C5 115.4(2) no
N2 C6 C7 121.3(2) no
C5 C6 C7 123.3(2) no
C6 C7 C8 118.6(3) no
C7 C8 C9 119.7(3) no
C8 C9 C10 119.1(3) no
N2 C10 C9 122.3(2) no
N3 C11 C12 122.5(3) no
C11 C12 C13 119.0(3) no
C12 C13 C14 119.5(3) no
C13 C14 C15 119.3(3) no
N3 C15 C14 121.0(2) no
N3 C15 C16 115.8(2) no
C14 C15 C16 123.2(3) no
N4 C16 C15 115.7(2) no
N4 C16 C17 120.7(3) no
C15 C16 C17 123.6(3) no
C16 C17 C18 119.7(3) no
C17 C18 C19 119.4(3) no
C18 C19 C20 117.9(3) no
N4 C20 C19 123.3(3) no
Ru1 C21 O1 172.4(7) no
Ru1 C22 O2 166.8(18) no
N1 C1 H1 118.9 no
C2 C1 H1 118.9 no
C1 C2 H2 120.5 no
C3 C2 H2 120.5 no
C2 C3 H3 120.4 no
C4 C3 H3 120.4 no
C3 C4 H4 120.4 no
C5 C4 H4 120.4 no
C6 C7 H5 120.7 no
C8 C7 H5 120.7 no
C7 C8 H6 120.1 no
C9 C8 H6 120.1 no
C8 C9 H7 120.4 no
C10 C9 H7 120.4 no
N2 C10 H8 118.9 no
C9 C10 H8 118.9 no
N3 C11 H9 118.8 no
C12 C11 H9 118.7 no
C11 C12 H10 120.5 no
C13 C12 H10 120.5 no
C12 C13 H11 120.3 no
C14 C13 H11 120.3 no
C13 C14 H12 120.3 no
C15 C14 H12 120.3 no
C16 C17 H13 120.1 no
C18 C17 H13 120.2 no
C17 C18 H14 120.3 no
C19 C18 H14 120.3 no
C18 C19 H15 121.1 no
C20 C19 H15 121.1 no
N4 C20 H16 118.3 no
C19 C20 H16 118.3 no

loop_
_geom_bond_atom_site_label_1
_geom_bond_atom_site_label_2
_geom_bond_site_symmetry_2
_geom_bond_distance
_geom_bond_publ_flag
Ru1 Cl1 . 2.3521(17) yes
Ru1 Cl2 . 2.269(6) no
Ru1 N1 . 2.086(2) yes
Ru1 N2 . 2.070(2) yes
Ru1 N3 . 2.070(2) yes
Ru1 N4 . 2.117(2) yes
Ru1 C21 . 1.890(8) yes
Ru1 C22 . 1.93(2) no
P1 F1 . 1.597(2) no
P1 F2 . 1.607(2) no
P1 F3 . 1.606(2) no
P1 F4 . 1.600(2) no
P1 F5 . 1.614(2) no
P1 F6 . 1.606(2) no
O1 C21 . 1.138(9) no
O2 C22 . 1.18(2) no
N1 C1 . 1.339(4) no
N1 C5 . 1.363(4) no
N2 C6 . 1.362(4) no
N2 C10 . 1.344(4) no
N3 C11 . 1.341(4) no
N3 C15 . 1.368(4) no
N4 C16 . 1.353(4) no
N4 C20 . 1.334(4) no
C1 C2 . 1.380(5) no
C2 C3 . 1.383(5) no
C3 C4 . 1.388(5) no
C4 C5 . 1.391(4) no
C5 C6 . 1.474(4) no
C6 C7 . 1.391(4) no
C7 C8 . 1.387(4) no
C8 C9 . 1.377(4) no
C9 C10 . 1.376(4) no
C11 C12 . 1.385(5) no
C12 C13 . 1.378(5) no
C13 C14 . 1.382(4) no
C14 C15 . 1.393(4) no
C15 C16 . 1.476(4) no
C16 C17 . 1.394(4) no
C17 C18 . 1.376(5) no
C18 C19 . 1.387(5) no
C19 C20 . 1.382(5) no
C1 H1 . 0.950 no
C2 H2 . 0.950 no
C3 H3 . 0.950 no
C4 H4 . 0.950 no
C7 H5 . 0.950 no
C8 H6 . 0.950 no
C9 H7 . 0.950 no
C10 H8 . 0.950 no
C11 H9 . 0.950 no
C12 H10 . 0.950 no
C13 H11 . 0.950 no
C14 H12 . 0.950 no
C17 H13 . 0.950 no
C18 H14 . 0.950 no
C19 H15 . 0.950 no
C20 H16 . 0.950 no

loop_
_geom_hbond_atom_site_label_D
_geom_hbond_atom_site_label_H
_geom_hbond_atom_site_label_A
_geom_hbond_site_symmetry_A
_geom_hbond_distance_DH
_geom_hbond_distance_HA
_geom_hbond_distance_DA
_geom_hbond_angle_DHA
C3 H3 F2 3_655 0.95 2.46 3.166(4) 131
C4 H4 F1 4_564 0.95 2.41 3.257(4) 148
C7 H5 F1 4_564 0.95 2.54 3.431(4) 156
C8 H6 F2 2_455 0.95 2.50 3.265(4) 138
C13 H11 F5 2_456 0.95 2.39 3.331(4) 168

loop_
_geom_torsion_atom_site_label_1
_geom_torsion_atom_site_label_2
_geom_torsion_atom_site_label_3
_geom_torsion_atom_site_label_4
_geom_torsion
Cl1 Ru1 N2 C6 176.6(2)
Cl1 Ru1 N2 C10 3.3(2)
Cl1 Ru1 N3 C11 88.8(2)
Cl1 Ru1 N3 C15 -91.0(2)
N3 Ru1 Cl1 O2 -150(3)
N3 Ru1 Cl1 C22 121(12)
Cl1 Ru1 N4 C16 85.7(2)
Cl1 Ru1 N4 C20 -96.2(2)
N4 Ru1 Cl1 O2 131(3)
C21 Ru1 Cl1 O2 -52(3)
Cl2 Ru1 N1 C1 -92.9(3)
Cl2 Ru1 N1 C5 85.9(2)
N1 Ru1 Cl2 O1 76(3)
N1 Ru1 Cl2 C21 61(3)
Cl2 Ru1 N2 C6 -96.6(2)
Cl2 Ru1 N2 C10 90.0(3)
N2 Ru1 Cl2 O1 155(3)
N2 Ru1 Cl2 C21 139(3)
Cl2 Ru1 N3 C11 2.3(3)
Cl2 Ru1 N3 C15 -177.5(2)
N3 Ru1 Cl2 O1 -21(3)
N3 Ru1 Cl2 C21 -37(3)
Cl2 Ru1 C22 O2 2(5)
N1 Ru1 N2 C6 -2.7(2)
N1 Ru1 N2 C10 -176.0(2)
N2 Ru1 N1 C1 -178.6(2)
N2 Ru1 N1 C5 0.2(2)
N1 Ru1 N3 C11 -92.4(2)
N1 Ru1 N3 C15 87.8(2)
N3 Ru1 N1 C1 10.4(2)
N3 Ru1 N1 C5 -170.8(2)
N1 Ru1 N4 C16 -97.8(2)
N1 Ru1 N4 C20 80.3(2)
N4 Ru1 N1 C1 88.9(2)
N4 Ru1 N1 C5 -92.3(2)
C21 Ru1 N1 C1 -87.9(3)
C21 Ru1 N1 C5 90.9(3)
N2 Ru1 N3 C11 -155.0(5)
N2 Ru1 N3 C15 25.2(7)
N3 Ru1 N2 C6 61.3(6)
N3 Ru1 N2 C10 -112.1(5)
N2 Ru1 N4 C16 -176.8(2)
N2 Ru1 N4 C20 1.3(2)
N4 Ru1 N2 C6 85.0(2)
N4 Ru1 N2 C10 -88.4(2)
N2 Ru1 C21 Cl2 -41(3)
C21 Ru1 N2 C6 -92.9(3)
C21 Ru1 N2 C10 93.7(3)
N2 Ru1 C22 O2 89(9)
C22 Ru1 N2 C6 173.7(7)
C22 Ru1 N2 C10 0.4(7)
N3 Ru1 N4 C16 -0.9(2)
N3 Ru1 N4 C20 177.2(2)
N4 Ru1 N3 C11 -179.2(2)
N4 Ru1 N3 C15 1.0(2)
C21 Ru1 N3 C11 -1.1(3)
C21 Ru1 N3 C15 179.1(3)
N3 Ru1 C22 O2 -101(9)
C22 Ru1 N3 C11 92.0(7)
C22 Ru1 N3 C15 -87.8(6)
N4 Ru1 C22 Cl1 -137(12)
N4 Ru1 C22 O2 -180(8)
C22 Ru1 N4 C16 88.3(8)
C22 Ru1 N4 C20 -93.7(8)
Ru1 N1 C1 C2 177.8(2)
Ru1 N1 C5 C4 -177.4(2)
Ru1 N1 C5 C6 2.2(3)
C1 N1 C5 C4 1.5(4)
C1 N1 C5 C6 -178.9(3)
C5 N1 C1 C2 -1.0(5)
Ru1 N2 C6 C5 4.6(3)
Ru1 N2 C6 C7 -174.0(2)
Ru1 N2 C10 C9 172.8(2)
C6 N2 C10 C9 -0.3(5)
C10 N2 C6 C5 178.5(3)
C10 N2 C6 C7 -0.2(4)
Ru1 N3 C11 C12 -179.3(2)
Ru1 N3 C15 C14 179.6(2)
Ru1 N3 C15 C16 -1.0(3)
C11 N3 C15 C14 -0.2(4)
C11 N3 C15 C16 179.2(2)
C15 N3 C11 C12 0.5(5)
Ru1 N4 C16 C15 0.6(3)
Ru1 N4 C16 C17 179.7(2)
Ru1 N4 C20 C19 -177.9(2)
C16 N4 C20 C19 0.1(3)
C20 N4 C16 C15 -177.6(2)
C20 N4 C16 C17 1.5(4)
N1 C1 C2 C3 0.2(4)
C1 C2 C3 C4 0.1(4)
C2 C3 C4 C5 0.4(5)
C3 C4 C5 N1 -1.2(5)
C3 C4 C5 C6 179.3(3)
N1 C5 C6 N2 -4.5(4)
N1 C5 C6 C7 174.1(3)
C4 C5 C6 N2 175.1(3)
C4 C5 C6 C7 -6.3(5)
N2 C6 C7 C8 1.5(5)
C5 C6 C7 C8 -177.0(3)
C6 C7 C8 C9 -2.4(4)
C7 C8 C9 C10 2.0(5)
C8 C9 C10 N2 -0.6(5)
N3 C11 C12 C13 -0.5(5)
C11 C12 C13 C14 0.2(4)
C12 C13 C14 C15 0.1(3)
C13 C14 C15 N3 -0.1(3)
C13 C14 C15 C16 -179.4(3)
N3 C15 C16 N4 0.3(4)
N3 C15 C16 C17 -178.8(3)
C14 C15 C16 N4 179.6(3)
C14 C15 C16 C17 0.5(5)
N4 C16 C17 C18 -1.6(5)
C15 C16 C17 C18 177.4(3)
C16 C17 C18 C19 0.1(4)
C17 C18 C19 C20 1.4(5)
C18 C19 C20 N4 -1.6(5)
